data_1535919
loop_
_publ_author_name
'Ivanov, S.A.'
'Zavodnik, V.E.'

_publ_section_title
;
 Crystal structure of lead antimonate Pb2 Sb2 O7
;
_journal_name_full Kristallografiya
_journal_page_first 842
_journal_page_last 846
_journal_volume 35
_journal_year 1990
_chemical_formula_sum 'O7 Pb2 Sb2'
_chemical_name_systematic 'Pb2 (Sb2 O7)'
_space_group_IT_number 46
_symmetry_space_group_name_Hall 'I 2 -2a'
_symmetry_space_group_name_H-M 'I m a 2'
_cell_angle_alpha 90
_cell_angle_beta 90
_cell_angle_gamma 90
_cell_formula_units_Z 4
_cell_length_a 7.484
_cell_length_b 7.857
_cell_length_c 10.426
_cell_volume 613.067
_citation_journal_id_ASTM KRISAJ
_cod_data_source_file Ivanov_KRISAJ_1990_1015.cif
_cod_data_source_block O7Pb2Sb2
_cod_original_cell_volume 613.0674
_cod_database_code 1535919

loop_
_symmetry_equiv_pos_as_xyz
x,y,z
-x,-y,z
-x+1/2,y,z
x+1/2,-y,z
x+1/2,y+1/2,z+1/2
-x+1/2,-y+1/2,z+1/2
-x+1,y+1/2,z+1/2
x+1,-y+1/2,z+1/2

loop_
_atom_site_label
_atom_site_type_symbol
_atom_site_fract_x
_atom_site_fract_y
_atom_site_fract_z
_atom_site_occupancy
_atom_site_U_iso_or_equiv
Pb1 Pb+2 0.75 0.785 0 1 0.0
O2 O-2 0.4121 0.286 0.7351 1 0.0
O3 O-2 0.6172 0.4241 0.9422 1 0.0
O1 O-2 0.6221 0.4271 0.543 1 0.0
O4 O-2 0.75 0.344 0.2431 1 0.0
Sb1 Sb+5 0.75 0.2479 0.4878 1 0.0
Sb2 Sb+5 0.5 0.5 0.7399 1 0.0
Pb2 Pb+2 0.5 0.5 0.2253 1 0.0
